data_8101759
loop_
_publ_author_name
'Feng, S.-C.'
'Yin, H.-D.'
'Li, D.-C.'

_publ_section_title
;
Crystal structure of bis{(ethanol)[2-(salicylhydrazono)-propionato]
di(2-fluorobenzyl)tin(IV)}, 
[(FC~6~H~4~CH~2~)~2~Sn(C~2~H~5~OH)(C~10~H~8~N~2~O~4~)]~2~
;
_journal_issue 2
_journal_name_full 'Zeitschrift f\"ur Kristallographie - New Crystal Structures'
_journal_page_first 247
_journal_page_last 249
_journal_volume 220
_journal_year 2005
_chemical_formula_moiety (C7H6F)2Sn(C10H8N2O4)(CH3CH2OH)
_chemical_formula_sum 'C52 H52 F4 N4 O10 Sn2'
_chemical_formula_weight 1206.40
_chemical_name_systematic
; 
bis((ethanol-O)[\m-2-(salicylhydrazono)propionato-N,O,O']di(2-
fluorobenzyl)tin(IV)
;
_space_group_IT_number 14
_symmetry_cell_setting monoclinic
_symmetry_space_group_name_Hall '-P 2yn'
_symmetry_space_group_name_H-M 'P 1 21/n 1'
_atom_sites_solution_hydrogens geom
_atom_sites_solution_primary direct
_atom_sites_solution_secondary difmap
_audit_creation_method SHELXL-97
_cell_angle_alpha 90.00
_cell_angle_beta 92.407(2)
_cell_angle_gamma 90.00
_cell_formula_units_Z 2
_cell_length_a 11.1122(13)
_cell_length_b 17.939(3)
_cell_length_c 12.612(3)
_cell_measurement_reflns_used 5162
_cell_measurement_temperature 298(2)
_cell_measurement_theta_max 27.285
_cell_measurement_theta_min 2.271
_cell_volume 2511.9(8)
_computing_cell_refinement 'Bruker SMART'
_computing_data_collection 'Bruker SMART'
_computing_data_reduction 'Bruker SAINT'
_computing_molecular_graphics 'Bruker SHELXTL'
_computing_publication_material 'Bruker SHELXTL'
_computing_structure_refinement 'SHELXL-97 (Sheldrick, 1997)'
_computing_structure_solution 'SHELXS-97 (Sheldrick, 1990)'
_diffrn_ambient_temperature 298(2)
_diffrn_measured_fraction_theta_full 0.969
_diffrn_measured_fraction_theta_max 0.969
_diffrn_measurement_device_type 'Bruker SMART CCD'
_diffrn_measurement_method phi/omega
_diffrn_radiation_monochromator graphite
_diffrn_radiation_source 'fine-focus sealed tube'
_diffrn_radiation_type MoK\a
_diffrn_radiation_wavelength 0.71073
_diffrn_reflns_av_R_equivalents 0.0353
_diffrn_reflns_av_sigmaI/netI 0.0435
_diffrn_reflns_limit_h_max 9
_diffrn_reflns_limit_h_min -13
_diffrn_reflns_limit_k_max 19
_diffrn_reflns_limit_k_min -21
_diffrn_reflns_limit_l_max 15
_diffrn_reflns_limit_l_min -14
_diffrn_reflns_number 12442
_diffrn_reflns_theta_full 25.02
_diffrn_reflns_theta_max 25.02
_diffrn_reflns_theta_min 1.98
_exptl_absorpt_coefficient_mu 1.072
_exptl_absorpt_correction_T_max 0.8388
_exptl_absorpt_correction_T_min 0.6862
_exptl_absorpt_correction_type multi-scan
_exptl_absorpt_process_details sadabs
_exptl_crystal_colour colorless
_exptl_crystal_density_diffrn 1.595
_exptl_crystal_density_method 'not measured'
_exptl_crystal_description block
_exptl_crystal_F_000 1216
_exptl_crystal_size_max 0.38
_exptl_crystal_size_mid 0.32
_exptl_crystal_size_min 0.17
_refine_diff_density_max 2.053
_refine_diff_density_min -0.488
_refine_diff_density_rms 0.106
_refine_ls_extinction_method none
_refine_ls_goodness_of_fit_ref 1.065
_refine_ls_hydrogen_treatment mixed
_refine_ls_matrix_type full
_refine_ls_number_parameters 329
_refine_ls_number_reflns 4294
_refine_ls_number_restraints 1
_refine_ls_restrained_S_all 1.064
_refine_ls_R_factor_all 0.0634
_refine_ls_R_factor_gt 0.0462
_refine_ls_shift/su_max 0.001
_refine_ls_shift/su_mean 0.000
_refine_ls_structure_factor_coef Fsqd
_refine_ls_weighting_details 'calc w=1/[\s^2^(Fo^2^)+(0.0666P)^2^+2.8612P] where P=(Fo^2^+2Fc^2^)/3'
_refine_ls_weighting_scheme calc
_refine_ls_wR_factor_gt 0.1121
_refine_ls_wR_factor_ref 0.1241
_reflns_number_gt 3326
_reflns_number_total 4294
_reflns_threshold_expression >2sigma(I)
_cod_data_source_file 1267-1505.cff
_cod_data_source_block 041120c
_cod_original_cell_volume 2511.8(8)
_cod_original_sg_symbol_H-M P2(1)/n
_cod_database_code 8101759

loop_
_symmetry_equiv_pos_as_xyz
'x, y, z'
'-x+1/2, y+1/2, -z+1/2'
'-x, -y, -z'
'x-1/2, -y-1/2, z-1/2'

loop_
_atom_site_label
_atom_site_type_symbol
_atom_site_fract_x
_atom_site_fract_y
_atom_site_fract_z
_atom_site_U_iso_or_equiv
_atom_site_adp_type
_atom_site_occupancy
_atom_site_symmetry_multiplicity
_atom_site_Wyckoff_symbol
_atom_site_calc_flag
_atom_site_refinement_flags
_atom_site_disorder_assembly
_atom_site_disorder_group
Sn1 Sn 0.92146(3) 0.895793(19) 0.53954(3) 0.03259(15) Uani 1 4 e d . . .
F1 F 0.5728(4) 0.8515(3) 0.5816(4) 0.0931(15) Uani 1 4 e d . . .
F2 F 1.1674(4) 0.8418(2) 0.3362(3) 0.0718(11) Uani 1 4 e d . . .
H1 H 0.943(5) 0.9242(17) 0.752(5) 0.050(19) Uiso 1 4 e d D . .
N1 N 0.8757(4) 0.8445(2) 0.3800(3) 0.0343(10) Uani 1 4 e d . . .
N2 N 0.8310(4) 0.7733(2) 0.3776(3) 0.0371(10) Uani 1 4 e d . . .
O1 O 0.9693(3) 0.97741(19) 0.4025(3) 0.0360(8) Uani 1 4 e d . . .
O2 O 0.9814(4) 0.9873(2) 0.2264(3) 0.0504(10) Uani 1 4 e d . . .
O3 O 0.8377(3) 0.7882(2) 0.5604(3) 0.0397(9) Uani 1 4 e d . . .
O4 O 0.7946(4) 0.6408(3) 0.3019(3) 0.0617(12) Uani 1 4 e d . . .
H4 H 0.8107 0.6854 0.3000 0.092 Uiso 1 4 e calc R . .
O5 O 0.9238(4) 0.8809(2) 0.7311(3) 0.0454(10) Uani 1 4 e d D . .
C1 C 0.9538(5) 0.9535(3) 0.3065(4) 0.0352(12) Uani 1 4 e d . . .
C2 C 0.9005(5) 0.8767(3) 0.2928(4) 0.0349(12) Uani 1 4 e d . . .
C3 C 0.8846(7) 0.8433(4) 0.1860(5) 0.0582(17) Uani 1 4 e d . . .
H3A H 0.8498 0.7946 0.1917 0.087 Uiso 1 4 e calc R . .
H3B H 0.9614 0.8395 0.1544 0.087 Uiso 1 4 e calc R . .
H3C H 0.8322 0.8743 0.1425 0.087 Uiso 1 4 e calc R . .
C4 C 0.8177(4) 0.7494(3) 0.4770(4) 0.0345(12) Uani 1 4 e d . . .
C5 C 0.7785(4) 0.6704(3) 0.4885(4) 0.0360(12) Uani 1 4 e d . . .
C6 C 0.7722(5) 0.6208(3) 0.4026(5) 0.0456(14) Uani 1 4 e d . . .
C7 C 0.7408(6) 0.5475(4) 0.4191(6) 0.0581(17) Uani 1 4 e d . . .
H7 H 0.7361 0.5143 0.3625 0.070 Uiso 1 4 e calc R . .
C8 C 0.7162(6) 0.5236(4) 0.5197(6) 0.0624(18) Uani 1 4 e d . . .
H8 H 0.6958 0.4740 0.5303 0.075 Uiso 1 4 e calc R . .
C9 C 0.7212(6) 0.5715(4) 0.6047(6) 0.0598(17) Uani 1 4 e d . . .
H9 H 0.7026 0.5549 0.6719 0.072 Uiso 1 4 e calc R . .
C10 C 0.7543(5) 0.6448(4) 0.5889(5) 0.0485(14) Uani 1 4 e d . . .
H10 H 0.7603 0.6773 0.6463 0.058 Uiso 1 4 e calc R . .
C11 C 0.7586(5) 0.9564(3) 0.5662(4) 0.0396(12) Uani 1 4 e d . . .
H11A H 0.7281 0.9414 0.6338 0.047 Uiso 1 4 e calc R . .
H11B H 0.7772 1.0092 0.5705 0.047 Uiso 1 4 e calc R . .
C12 C 0.6625(5) 0.9444(3) 0.4811(4) 0.0408(13) Uani 1 4 e d . . .
C13 C 0.5738(6) 0.8927(3) 0.4928(7) 0.0579(18) Uani 1 4 e d . . .
C14 C 0.4810(7) 0.8796(4) 0.4154(8) 0.080(3) Uani 1 4 e d . . .
H14 H 0.4230 0.8431 0.4249 0.096 Uiso 1 4 e calc R . .
C15 C 0.4793(7) 0.9227(6) 0.3254(8) 0.084(3) Uani 1 4 e d . . .
H15 H 0.4182 0.9163 0.2736 0.101 Uiso 1 4 e calc R . .
C16 C 0.5664(7) 0.9750(5) 0.3112(6) 0.076(2) Uani 1 4 e d . . .
H16 H 0.5651 1.0031 0.2492 0.091 Uiso 1 4 e calc R . .
C17 C 0.6555(6) 0.9862(4) 0.3877(5) 0.0573(17) Uani 1 4 e d . . .
H17 H 0.7132 1.0227 0.3772 0.069 Uiso 1 4 e calc R . .
C18 C 1.1026(4) 0.8529(3) 0.5464(4) 0.0381(12) Uani 1 4 e d . . .
H18A H 1.1555 0.8889 0.5150 0.046 Uiso 1 4 e calc R . .
H18B H 1.1291 0.8465 0.6201 0.046 Uiso 1 4 e calc R . .
C19 C 1.1131(5) 0.7804(3) 0.4902(4) 0.0387(12) Uani 1 4 e d . . .
C20 C 1.1406(5) 0.7770(4) 0.3855(5) 0.0476(14) Uani 1 4 e d . . .
C21 C 1.1426(6) 0.7130(4) 0.3263(6) 0.0638(19) Uani 1 4 e d . . .
H21 H 1.1606 0.7140 0.2549 0.077 Uiso 1 4 e calc R . .
C22 C 1.1169(7) 0.6467(5) 0.3770(8) 0.081(3) Uani 1 4 e d . . .
H22 H 1.1166 0.6021 0.3393 0.097 Uiso 1 4 e calc R . .
C23 C 1.0919(6) 0.6466(4) 0.4818(8) 0.071(2) Uani 1 4 e d . . .
H23 H 1.0757 0.6016 0.5150 0.085 Uiso 1 4 e calc R . .
C24 C 1.0901(5) 0.7122(3) 0.5402(6) 0.0533(16) Uani 1 4 e d . . .
H24 H 1.0738 0.7110 0.6119 0.064 Uiso 1 4 e calc R . .
C25 C 0.9688(6) 0.8194(3) 0.7933(4) 0.0483(14) Uani 1 4 e d . . .
H25A H 1.0532 0.8117 0.7799 0.058 Uiso 1 4 e calc R . .
H25B H 0.9252 0.7745 0.7724 0.058 Uiso 1 4 e calc R . .
C26 C 0.9551(6) 0.8332(4) 0.9095(5) 0.0529(15) Uani 1 4 e d . . .
H26A H 0.9854 0.7911 0.9493 0.079 Uiso 1 4 e calc R . .
H26B H 0.8715 0.8404 0.9230 0.079 Uiso 1 4 e calc R . .
H26C H 0.9997 0.8770 0.9306 0.079 Uiso 1 4 e calc R . .

loop_
_atom_site_aniso_label
_atom_site_aniso_U_11
_atom_site_aniso_U_22
_atom_site_aniso_U_33
_atom_site_aniso_U_23
_atom_site_aniso_U_13
_atom_site_aniso_U_12
Sn1 0.0391(2) 0.0301(2) 0.0284(2) -0.00147(15) -0.00042(14) 0.00078(15)
F1 0.072(3) 0.093(4) 0.114(4) 0.045(3) -0.003(3) -0.018(2)
F2 0.092(3) 0.071(3) 0.054(2) 0.004(2) 0.017(2) 0.007(2)
N1 0.039(3) 0.031(2) 0.033(2) -0.0022(19) -0.0037(18) -0.0014(18)
N2 0.039(3) 0.035(2) 0.037(2) -0.004(2) -0.0025(19) -0.0040(19)
O1 0.048(2) 0.033(2) 0.0272(19) -0.0049(15) -0.0022(15) -0.0023(16)
O2 0.078(3) 0.039(2) 0.034(2) 0.0047(18) 0.0022(19) -0.007(2)
O3 0.049(2) 0.035(2) 0.035(2) 0.0004(16) 0.0025(16) -0.0067(16)
O4 0.088(3) 0.050(3) 0.048(3) -0.014(2) 0.005(2) -0.017(2)
O5 0.063(3) 0.040(2) 0.032(2) 0.0030(18) -0.0051(18) -0.0023(19)
C1 0.042(3) 0.036(3) 0.028(3) 0.001(2) -0.005(2) 0.005(2)
C2 0.041(3) 0.036(3) 0.028(3) -0.002(2) -0.004(2) -0.001(2)
C3 0.097(5) 0.046(4) 0.031(3) -0.005(3) -0.006(3) -0.012(3)
C4 0.032(3) 0.030(3) 0.041(3) 0.001(2) -0.003(2) -0.002(2)
C5 0.029(3) 0.034(3) 0.044(3) -0.003(2) 0.001(2) -0.004(2)
C6 0.038(3) 0.044(3) 0.054(4) -0.010(3) -0.002(3) -0.003(2)
C7 0.059(4) 0.044(4) 0.071(5) -0.011(3) -0.004(3) -0.011(3)
C8 0.060(4) 0.036(4) 0.091(5) -0.003(4) -0.002(4) -0.011(3)
C9 0.059(4) 0.044(4) 0.076(5) 0.009(4) 0.004(3) -0.013(3)
C10 0.043(3) 0.051(4) 0.051(4) 0.002(3) 0.001(3) -0.008(3)
C11 0.039(3) 0.042(3) 0.038(3) -0.002(2) 0.002(2) 0.006(2)
C12 0.038(3) 0.040(3) 0.044(3) -0.006(3) -0.001(2) 0.009(2)
C13 0.045(4) 0.045(4) 0.083(5) 0.007(3) -0.001(3) 0.002(3)
C14 0.051(4) 0.057(5) 0.130(8) -0.020(5) -0.020(5) -0.001(3)
C15 0.064(5) 0.092(6) 0.093(6) -0.027(5) -0.038(5) 0.019(5)
C16 0.063(5) 0.103(7) 0.061(5) -0.002(4) -0.013(4) 0.018(4)
C17 0.055(4) 0.065(4) 0.051(4) 0.012(3) -0.008(3) 0.013(3)
C18 0.036(3) 0.043(3) 0.035(3) 0.006(2) -0.004(2) 0.000(2)
C19 0.032(3) 0.038(3) 0.046(3) -0.001(3) -0.004(2) 0.008(2)
C20 0.041(3) 0.052(4) 0.050(4) -0.005(3) -0.004(3) 0.009(3)
C21 0.059(4) 0.066(5) 0.066(4) -0.025(4) 0.000(3) 0.011(3)
C22 0.062(5) 0.059(5) 0.120(8) -0.047(5) -0.011(5) 0.013(4)
C23 0.053(4) 0.042(4) 0.118(7) -0.008(4) 0.000(4) 0.008(3)
C24 0.039(3) 0.043(4) 0.078(5) 0.004(3) -0.005(3) 0.005(3)
C25 0.061(4) 0.044(3) 0.039(3) -0.002(3) -0.001(3) 0.000(3)
C26 0.063(4) 0.055(4) 0.041(3) 0.004(3) -0.005(3) -0.001(3)

loop_
_atom_type_symbol
_atom_type_description
_atom_type_scat_dispersion_real
_atom_type_scat_dispersion_imag
_atom_type_scat_source
C C 0.0033 0.0016 'International Tables Vol C Tables 4.2.6.8 and 6.1.1.4'
H H 0.0000 0.0000 'International Tables Vol C Tables 4.2.6.8 and 6.1.1.4'
N N 0.0061 0.0033 'International Tables Vol C Tables 4.2.6.8 and 6.1.1.4'
O O 0.0106 0.0060 'International Tables Vol C Tables 4.2.6.8 and 6.1.1.4'
Sn Sn -0.6537 1.4246 'International Tables Vol C Tables 4.2.6.8 and 6.1.1.4'
F F 0.0171 0.0103 'International Tables Vol C Tables 4.2.6.8 and 6.1.1.4'

loop_
_geom_angle_atom_site_label_1
_geom_angle_atom_site_label_2
_geom_angle_atom_site_label_3
_geom_angle
_geom_angle_site_symmetry_1
_geom_angle_site_symmetry_3
_geom_angle_publ_flag
C11 Sn1 C18 165.0(2) . . ?
C11 Sn1 O3 93.63(18) . . ?
C18 Sn1 O3 94.72(18) . . ?
C11 Sn1 N1 100.75(18) . . ?
C18 Sn1 N1 93.77(18) . . ?
O3 Sn1 N1 70.26(14) . . ?
C11 Sn1 O1 91.01(17) . . ?
C18 Sn1 O1 90.72(17) . . ?
O3 Sn1 O1 139.40(12) . . ?
N1 Sn1 O1 69.24(13) . . ?
C11 Sn1 O5 82.76(18) . . ?
C18 Sn1 O5 87.12(17) . . ?
O3 Sn1 O5 76.56(14) . . ?
N1 Sn1 O5 146.78(15) . . ?
O1 Sn1 O5 143.98(13) . . ?
C11 Sn1 O1 84.37(17) . 3_776 ?
C18 Sn1 O1 83.09(17) . 3_776 ?
O3 Sn1 O1 157.06(12) . 3_776 ?
N1 Sn1 O1 132.60(13) . 3_776 ?
O1 Sn1 O1 63.54(13) . 3_776 ?
O5 Sn1 O1 80.52(12) . 3_776 ?
C2 N1 N2 119.4(4) . . ?
C2 N1 Sn1 122.3(3) . . ?
N2 N1 Sn1 117.9(3) . . ?
C4 N2 N1 109.4(4) . . ?
C1 O1 Sn1 117.3(3) . . ?
C4 O3 Sn1 116.7(3) . . ?
C6 O4 H4 109.5 . . ?
C25 O5 Sn1 128.2(3) . . ?
C25 O5 H1 118(4) . . ?
Sn1 O5 H1 101(4) . . ?
O2 C1 O1 125.4(5) . . ?
O2 C1 C2 117.9(4) . . ?
O1 C1 C2 116.6(4) . . ?
N1 C2 C3 125.3(5) . . ?
N1 C2 C1 114.3(4) . . ?
C3 C2 C1 120.4(5) . . ?
C2 C3 H3A 109.5 . . ?
C2 C3 H3B 109.5 . . ?
H3A C3 H3B 109.5 . . ?
C2 C3 H3C 109.5 . . ?
H3A C3 H3C 109.5 . . ?
H3B C3 H3C 109.5 . . ?
O3 C4 N2 125.1(5) . . ?
O3 C4 C5 118.8(5) . . ?
N2 C4 C5 116.1(5) . . ?
C10 C5 C6 119.4(5) . . ?
C10 C5 C4 118.3(5) . . ?
C6 C5 C4 122.2(5) . . ?
O4 C6 C7 116.8(6) . . ?
O4 C6 C5 123.6(5) . . ?
C7 C6 C5 119.6(6) . . ?
C8 C7 C6 119.8(6) . . ?
C8 C7 H7 120.1 . . ?
C6 C7 H7 120.1 . . ?
C9 C8 C7 121.4(6) . . ?
C9 C8 H8 119.3 . . ?
C7 C8 H8 119.3 . . ?
C8 C9 C10 119.0(7) . . ?
C8 C9 H9 120.5 . . ?
C10 C9 H9 120.5 . . ?
C9 C10 C5 120.7(6) . . ?
C9 C10 H10 119.6 . . ?
C5 C10 H10 119.6 . . ?
C12 C11 Sn1 113.2(4) . . ?
C12 C11 H11A 108.9 . . ?
Sn1 C11 H11A 108.9 . . ?
C12 C11 H11B 108.9 . . ?
Sn1 C11 H11B 108.9 . . ?
H11A C11 H11B 107.7 . . ?
C13 C12 C17 116.2(6) . . ?
C13 C12 C11 121.1(6) . . ?
C17 C12 C11 122.7(6) . . ?
F1 C13 C12 119.7(6) . . ?
F1 C13 C14 117.1(6) . . ?
C12 C13 C14 123.3(7) . . ?
C15 C14 C13 117.6(7) . . ?
C15 C14 H14 121.2 . . ?
C13 C14 H14 121.2 . . ?
C16 C15 C14 120.7(7) . . ?
C16 C15 H15 119.6 . . ?
C14 C15 H15 119.6 . . ?
C15 C16 C17 120.3(8) . . ?
C15 C16 H16 119.9 . . ?
C17 C16 H16 119.9 . . ?
C16 C17 C12 121.9(7) . . ?
C16 C17 H17 119.0 . . ?
C12 C17 H17 119.0 . . ?
C19 C18 Sn1 112.6(3) . . ?
C19 C18 H18A 109.1 . . ?
Sn1 C18 H18A 109.1 . . ?
C19 C18 H18B 109.1 . . ?
Sn1 C18 H18B 109.1 . . ?
H18A C18 H18B 107.8 . . ?
C20 C19 C24 116.5(6) . . ?
C20 C19 C18 121.6(5) . . ?
C24 C19 C18 121.8(5) . . ?
F2 C20 C19 117.8(5) . . ?
F2 C20 C21 117.3(6) . . ?
C19 C20 C21 124.9(7) . . ?
C20 C21 C22 117.3(7) . . ?
C20 C21 H21 121.3 . . ?
C22 C21 H21 121.3 . . ?
C23 C22 C21 120.2(7) . . ?
C23 C22 H22 119.9 . . ?
C21 C22 H22 119.9 . . ?
C22 C23 C24 121.4(7) . . ?
C22 C23 H23 119.3 . . ?
C24 C23 H23 119.3 . . ?
C23 C24 C19 119.5(7) . . ?
C23 C24 H24 120.2 . . ?
C19 C24 H24 120.2 . . ?
O5 C25 C26 111.1(5) . . ?
O5 C25 H25A 109.4 . . ?
C26 C25 H25A 109.4 . . ?
O5 C25 H25B 109.4 . . ?
C26 C25 H25B 109.4 . . ?
H25A C25 H25B 108.0 . . ?
C25 C26 H26A 109.5 . . ?
C25 C26 H26B 109.5 . . ?
H26A C26 H26B 109.5 . . ?
C25 C26 H26C 109.5 . . ?
H26A C26 H26C 109.5 . . ?
H26B C26 H26C 109.5 . . ?

loop_
_geom_bond_atom_site_label_1
_geom_bond_atom_site_label_2
_geom_bond_distance
_geom_bond_site_symmetry_2
_geom_bond_publ_flag
Sn1 C11 2.150(5) . ?
Sn1 C18 2.154(5) . ?
Sn1 O3 2.163(4) . ?
Sn1 N1 2.251(4) . ?
Sn1 O1 2.343(3) . ?
Sn1 O5 2.429(4) . ?
Sn1 O1 2.666(3) 3_776 ?
F1 C13 1.341(8) . ?
F2 C20 1.357(7) . ?
N1 C2 1.282(7) . ?
N1 N2 1.371(6) . ?
N2 C4 1.339(7) . ?
O1 C1 1.289(6) . ?
O2 C1 1.228(6) . ?
O3 C4 1.274(6) . ?
O4 C6 1.353(8) . ?
O4 H4 0.8200 . ?
O5 C25 1.432(7) . ?
O5 H1 0.84(2) . ?
C1 C2 1.506(7) . ?
C2 C3 1.478(8) . ?
C3 H3A 0.9600 . ?
C3 H3B 0.9600 . ?
C3 H3C 0.9600 . ?
C4 C5 1.490(7) . ?
C5 C10 1.384(8) . ?
C5 C6 1.402(8) . ?
C6 C7 1.380(8) . ?
C7 C8 1.378(10) . ?
C7 H7 0.9300 . ?
C8 C9 1.373(10) . ?
C8 H8 0.9300 . ?
C9 C10 1.382(9) . ?
C9 H9 0.9300 . ?
C10 H10 0.9300 . ?
C11 C12 1.498(7) . ?
C11 H11A 0.9700 . ?
C11 H11B 0.9700 . ?
C12 C13 1.366(8) . ?
C12 C17 1.396(8) . ?
C13 C14 1.410(10) . ?
C14 C15 1.373(13) . ?
C14 H14 0.9300 . ?
C15 C16 1.364(12) . ?
C15 H15 0.9300 . ?
C16 C17 1.369(9) . ?
C16 H16 0.9300 . ?
C17 H17 0.9300 . ?
C18 C19 1.488(8) . ?
C18 H18A 0.9700 . ?
C18 H18B 0.9700 . ?
C19 C20 1.370(8) . ?
C19 C24 1.405(8) . ?
C20 C21 1.370(9) . ?
C21 C22 1.386(11) . ?
C21 H21 0.9300 . ?
C22 C23 1.363(12) . ?
C22 H22 0.9300 . ?
C23 C24 1.389(10) . ?
C23 H23 0.9300 . ?
C24 H24 0.9300 . ?
C25 C26 1.501(8) . ?
C25 H25A 0.9700 . ?
C25 H25B 0.9700 . ?
C26 H26A 0.9600 . ?
C26 H26B 0.9600 . ?
C26 H26C 0.9600 . ?
